data_2204238
loop_
_publ_author_name
'Kojima, Takahiko'
'Weber, David M.'
'Choma, Christin T.'

_publ_section_title
;{<i>N</i>-[Bis(2-pyridyl)methyl]-<i>N,N</i>-bis(2-pyridyl)methylamine-\k^5^<i>N</i>}chlorozinc(II)
 perchlorate monohydrate
;
_journal_issue 9
_journal_name_full 'Acta Crystallographica Section E'
_journal_page_first m1291
_journal_page_last m1292
_journal_paper_doi 10.1107/S1600536804019889
_journal_volume 60
_journal_year 2004
_chemical_formula_iupac '[Zn Cl (C23 H21 N5)] Cl O4, H2 O'
_chemical_formula_moiety 'C23 H21 Cl1 N5 Zn1 +, Cl O4 -, H2 O'
_chemical_formula_sum 'C23 H23 Cl2 N5 O5 Zn'
_chemical_formula_weight 585.75
_space_group_IT_number 14
_symmetry_cell_setting monoclinic
_symmetry_space_group_name_Hall '-P 2yn'
_symmetry_space_group_name_H-M 'P 1 21/n 1'
_cell_angle_alpha 90
_cell_angle_beta 115.726(5)
_cell_angle_gamma 90
_cell_formula_units_Z 4
_cell_length_a 14.635(7)
_cell_length_b 12.476(5)
_cell_length_c 15.314(7)
_cell_measurement_reflns_used 8514
_cell_measurement_temperature 113.2
_cell_measurement_theta_max 27.5
_cell_measurement_theta_min 4.5
_cell_volume 2519(2)
_computing_cell_refinement CrystalClear
_computing_data_collection 'CrystalClear (Rigaku, 2000)'
_computing_data_reduction
;
CrystalClear (Rigaku, 2000) and TEXSAN (Version 1.11; Molecular Structure
Corporation and Rigaku, 2000)
;
_computing_molecular_graphics 'ORTEP in TEXSAN (Version 1.11)'
_computing_publication_material 'TEXSAN (Version 1.11)'
_computing_structure_refinement 'TEXSAN (Version 1.10; Molecular Structure Corporation, 1999)'
_computing_structure_solution 'SIR92 (Altomare et al., 1994)'
_diffrn_detector_area_resol_mean 14.62
_diffrn_measured_fraction_theta_full 0.9636
_diffrn_measured_fraction_theta_max 0.9636
_diffrn_measurement_device_type 'Rigaku/MSC Mercury CCD'
_diffrn_measurement_method \w
_diffrn_radiation_type MoK\a
_diffrn_radiation_wavelength 0.7107
_diffrn_reflns_av_R_equivalents 0.057
_diffrn_reflns_limit_h_max 18
_diffrn_reflns_limit_h_min -18
_diffrn_reflns_limit_k_max 16
_diffrn_reflns_limit_k_min -9
_diffrn_reflns_limit_l_max 19
_diffrn_reflns_limit_l_min -19
_diffrn_reflns_number 19298
_diffrn_reflns_theta_full 27.48
_diffrn_reflns_theta_max 27.48
_exptl_absorpt_coefficient_mu 1.23
_exptl_absorpt_correction_T_max 0.780
_exptl_absorpt_correction_T_min 0.466
_exptl_absorpt_correction_type multi-scan
_exptl_absorpt_process_details '(CrystalClear; Rigaku, 2000)'
_exptl_crystal_colour Colorless
_exptl_crystal_density_diffrn 1.544
_exptl_crystal_density_method 'not measured'
_exptl_crystal_description Prism
_exptl_crystal_F_000 1200
_exptl_crystal_size_max 0.60
_exptl_crystal_size_mid 0.40
_exptl_crystal_size_min 0.20
_refine_diff_density_max 1.78
_refine_diff_density_min -0.73
_refine_ls_extinction_method none
_refine_ls_goodness_of_fit_ref 1.512
_refine_ls_hydrogen_treatment noref
_refine_ls_number_parameters 325
_refine_ls_number_reflns 4985
_refine_ls_R_factor_gt 0.056
_refine_ls_shift/su_max 0.001
_refine_ls_structure_factor_coef Fsqd
_refine_ls_weighting_details 'w = 1/[\s^2^(Fo^2^) + (0.075(Max(Fo^2^,0) + 2Fc^2^)/3)^2^]'
_refine_ls_weighting_scheme calc
_refine_ls_wR_factor_ref 0.163
_reflns_number_gt 4985
_reflns_number_total 5808
_reflns_threshold_expression F^2^>2\s(F^2^)
_cod_data_source_file wk6023.cif
_cod_data_source_block I
_cod_original_sg_symbol_H-M 'P 21/n'
_cod_database_code 2204238
_cod_database_fobs_code 2204238

loop_
_symmetry_equiv_pos_as_xyz
x,y,z
1/2-x,1/2+y,1/2-z
-x,-y,-z
1/2+x,1/2-y,1/2+z

loop_
_atom_site_label
_atom_site_fract_x
_atom_site_fract_y
_atom_site_fract_z
_atom_site_U_iso_or_equiv
_atom_site_adp_type
_atom_site_calc_flag
_atom_site_occupancy
_atom_site_type_symbol
Zn(1) 0.97549(3) 0.26654(3) 0.67108(2) 0.01940(10) Uani d 1.00 Zn
Cl(1) 0.97340(7) 0.38018(7) 0.55576(5) 0.0329(2) Uani d 1.00 Cl
Cl(2) 0.85881(5) 0.15924(6) 1.02484(5) 0.0225(2) Uani d 1.00 Cl
O(1) 0.8749(2) 0.2506(2) 0.9770(2) 0.0401(7) Uani d 1.00 O
O(2) 0.7607(2) 0.1132(3) 0.9677(3) 0.0525(8) Uani d 1.00 O
O(3) 0.9337(2) 0.0785(2) 1.0356(2) 0.0337(6) Uani d 1.00 O
O(4) 0.8688(3) 0.1895(2) 1.1192(2) 0.0462(8) Uani d 1.00 O
O(5) 0.5502(2) 0.1657(2) 0.8864(2) 0.0405(7) Uani d 1.00 O
N(1) 0.9819(2) 0.1486(2) 0.7860(2) 0.0176(5) Uani d 1.00 N
N(2) 0.8267(2) 0.2836(2) 0.6681(2) 0.0215(6) Uani d 1.00 N
N(3) 1.0307(2) 0.3650(2) 0.7984(2) 0.0211(6) Uani d 1.00 N
N(4) 1.1284(2) 0.1908(2) 0.7239(2) 0.0216(6) Uani d 1.00 N
N(5) 0.9293(2) 0.1148(2) 0.5938(2) 0.0224(6) Uani d 1.00 N
C(1) 0.8783(2) 0.1256(2) 0.7732(2) 0.0210(7) Uani d 1.00 C
C(2) 0.8054(2) 0.2179(2) 0.7259(2) 0.0209(7) Uani d 1.00 C
C(3) 0.7187(2) 0.2290(3) 0.7397(2) 0.0267(8) Uani d 1.00 C
C(4) 0.6509(3) 0.3111(3) 0.6899(2) 0.0306(8) Uani d 1.00 C
C(5) 0.6719(3) 0.3779(2) 0.6302(2) 0.0277(7) Uani d 1.00 C
C(6) 0.7615(3) 0.3634(2) 0.6214(2) 0.0256(7) Uani d 1.00 C
C(7) 1.0462(2) 0.1942(2) 0.8825(2) 0.0222(7) Uani d 1.00 C
C(8) 1.0545(2) 0.3151(2) 0.8828(2) 0.0222(7) Uani d 1.00 C
C(9) 1.0879(3) 0.3720(3) 0.9693(2) 0.0275(8) Uani d 1.00 C
C(10) 1.0985(3) 0.4825(3) 0.9677(3) 0.0328(9) Uani d 1.00 C
C(11) 1.0724(3) 0.5335(3) 0.8795(3) 0.0326(9) Uani d 1.00 C
C(12) 1.0385(3) 0.4730(2) 0.7973(2) 0.0271(8) Uani d 1.00 C
C(13) 1.0296(2) 0.0569(2) 0.7592(2) 0.0195(6) Uani d 1.00 C
C(14) 1.1317(2) 0.0954(2) 0.7672(2) 0.0196(6) Uani d 1.00 C
C(15) 1.2209(2) 0.0379(2) 0.8143(2) 0.0233(7) Uani d 1.00 C
C(16) 1.3104(2) 0.0793(3) 0.8157(2) 0.0272(7) Uani d 1.00 C
C(17) 1.3062(2) 0.1746(3) 0.7685(2) 0.0260(7) Uani d 1.00 C
C(18) 1.2135(2) 0.2287(2) 0.7237(2) 0.0243(7) Uani d 1.00 C
C(19) 0.9641(2) 0.0297(2) 0.6530(2) 0.0216(7) Uani d 1.00 C
C(20) 0.9455(3) -0.0748(2) 0.6194(2) 0.0278(8) Uani d 1.00 C
C(21) 0.8868(3) -0.0918(3) 0.5200(3) 0.0360(9) Uani d 1.00 C
C(22) 0.8511(3) -0.0045(3) 0.4594(2) 0.0336(8) Uani d 1.00 C
C(23) 0.8745(3) 0.0988(3) 0.4988(2) 0.0294(8) Uani d 1.00 C
H(1) 1.0372 -0.0010 0.7993 0.0228 Uiso calc 1.00 H
H(2) 0.9736 -0.1332 0.6670 0.0228 Uiso calc 1.00 H
H(3) 0.8539 0.0633 0.7338 0.0257 Uiso calc 1.00 H
H(4) 0.8798 0.1118 0.8351 0.0257 Uiso calc 1.00 H
H(5) 1.0184 0.1739 0.9261 0.0261 Uiso calc 1.00 H
H(6) 1.1127 0.1642 0.9052 0.0261 Uiso calc 1.00 H
H(7) 0.7053 0.1822 0.7818 0.0319 Uiso calc 1.00 H
H(8) 0.5893 0.3194 0.6966 0.0359 Uiso calc 1.00 H
H(9) 0.6259 0.4338 0.5953 0.0324 Uiso calc 1.00 H
H(10) 0.7773 0.4107 0.5810 0.0299 Uiso calc 1.00 H
H(11) 1.1028 0.3359 1.0291 0.0332 Uiso calc 1.00 H
H(12) 1.1250 0.5230 1.0262 0.0389 Uiso calc 1.00 H
H(13) 1.0781 0.6091 0.8778 0.0386 Uiso calc 1.00 H
H(14) 1.0196 0.5080 0.7363 0.0331 Uiso calc 1.00 H
H(15) 1.2214 -0.0291 0.8453 0.0279 Uiso calc 1.00 H
H(16) 1.3728 0.0415 0.8479 0.0315 Uiso calc 1.00 H
H(17) 1.3658 0.2039 0.7668 0.0313 Uiso calc 1.00 H
H(18) 1.2110 0.2949 0.6921 0.0279 Uiso calc 1.00 H
H(19) 0.8726 -0.1634 0.4954 0.0432 Uiso calc 1.00 H
H(20) 0.8110 -0.0142 0.3913 0.0404 Uiso calc 1.00 H
H(21) 0.8505 0.1598 0.4570 0.0349 Uiso calc 1.00 H
H(22) 0.6212 0.1439 0.9032 0.0228 Uiso calc 1.00 H
H(23) 0.5264 0.1546 0.9348 0.0228 Uiso calc 1.00 H

loop_
_atom_site_aniso_label
_atom_site_aniso_U_11
_atom_site_aniso_U_22
_atom_site_aniso_U_33
_atom_site_aniso_U_12
_atom_site_aniso_U_13
_atom_site_aniso_U_23
Zn(1) 0.0232(2) 0.0153(2) 0.0197(2) -0.00090(10) 0.0094(2) 0.00350(10)
Cl(1) 0.0447(5) 0.0278(4) 0.0254(4) -0.0069(3) 0.0145(3) 0.0084(3)
Cl(2) 0.0240(4) 0.0194(3) 0.0268(4) -0.0027(3) 0.0137(3) -0.0011(2)
O(1) 0.066(2) 0.0260(10) 0.0360(10) -0.0100(10) 0.0290(10) 0.0020(10)
O(2) 0.0230(10) 0.046(2) 0.079(2) -0.0090(10) 0.0130(10) -0.009(2)
O(3) 0.0310(10) 0.0310(10) 0.0370(10) 0.0070(10) 0.0130(10) -0.0040(10)
O(4) 0.088(2) 0.0270(10) 0.046(2) -0.0010(10) 0.050(2) -0.0020(10)
O(5) 0.0310(10) 0.0360(10) 0.052(2) -0.0020(10) 0.0170(10) 0.0030(10)
N(1) 0.0170(10) 0.0160(10) 0.0200(10) 0.0023(9) 0.0084(9) 0.0012(9)
N(2) 0.0220(10) 0.0180(10) 0.0240(10) 0.0018(9) 0.0089(10) 0.0011(9)
N(3) 0.0260(10) 0.0160(10) 0.0220(10) 0.0009(9) 0.0105(10) 0.0027(9)
N(4) 0.0210(10) 0.0220(10) 0.0210(10) -0.0006(10) 0.0081(10) 0.0029(9)
N(5) 0.0220(10) 0.0240(10) 0.0220(10) 0.0001(10) 0.0104(10) 0.0015(9)
C(1) 0.0220(10) 0.0170(10) 0.0260(10) 0.0020(10) 0.0130(10) 0.0020(10)
C(2) 0.0230(10) 0.0180(10) 0.0210(10) 0.0020(10) 0.0090(10) 0.0010(10)
C(3) 0.0250(10) 0.032(2) 0.0220(10) 0.0030(10) 0.0080(10) 0.0010(10)
C(4) 0.026(2) 0.034(2) 0.029(2) 0.0100(10) 0.0090(10) -0.0050(10)
C(5) 0.030(2) 0.0190(10) 0.0260(10) 0.0080(10) 0.0050(10) -0.0040(10)
C(6) 0.030(2) 0.0160(10) 0.0240(10) 0.0030(10) 0.0050(10) 0.0020(10)
C(7) 0.0280(10) 0.0190(10) 0.0200(10) 0.0050(10) 0.0110(10) 0.0050(10)
C(8) 0.0200(10) 0.0230(10) 0.0250(10) 0.0000(10) 0.0110(10) 0.0010(10)
C(9) 0.033(2) 0.026(2) 0.0260(10) -0.0020(10) 0.0150(10) 0.0010(10)
C(10) 0.043(2) 0.025(2) 0.034(2) -0.0090(10) 0.019(2) -0.0100(10)
C(11) 0.041(2) 0.0170(10) 0.045(2) -0.0060(10) 0.023(2) -0.0020(10)
C(12) 0.032(2) 0.0160(10) 0.035(2) 0.0010(10) 0.0170(10) 0.0040(10)
C(13) 0.0220(10) 0.0130(10) 0.0250(10) 0.0010(10) 0.0120(10) 0.0041(10)
C(14) 0.0220(10) 0.0180(10) 0.0200(10) -0.0010(10) 0.0100(10) 0.0007(10)
C(15) 0.0220(10) 0.0250(10) 0.0230(10) 0.0050(10) 0.0100(10) 0.0020(10)
C(16) 0.0220(10) 0.036(2) 0.0220(10) 0.0020(10) 0.0090(10) 0.0010(10)
C(17) 0.0230(10) 0.0290(10) 0.0300(10) -0.0060(10) 0.0150(10) -0.0030(10)
C(18) 0.0230(10) 0.0220(10) 0.029(2) -0.0030(10) 0.0130(10) 0.0010(10)
C(19) 0.0240(10) 0.0200(10) 0.0270(10) -0.0030(10) 0.0170(10) 0.0000(10)
C(20) 0.033(2) 0.0210(10) 0.032(2) -0.0020(10) 0.0170(10) -0.0060(10)
C(21) 0.043(2) 0.030(2) 0.040(2) -0.0080(10) 0.022(2) -0.0130(10)
C(22) 0.029(2) 0.044(2) 0.0230(10) -0.0050(10) 0.0080(10) -0.0110(10)
C(23) 0.027(2) 0.036(2) 0.0250(10) -0.0030(10) 0.0120(10) 0.0000(10)

loop_
_atom_type_symbol
_atom_type_description
_atom_type_scat_dispersion_real
_atom_type_scat_dispersion_imag
_atom_type_scat_source
H H 0.000 0.000
;International Tables for Crystallography
(1992, Vol. C, Table 6.1.1.2)
;
C C 0.003 0.002
;International Tables for Crystallography
(1992, Vol. C, Tables 4.2.6.8 and 6.1.1.1)
;
N N 0.006 0.003
;International Tables for Crystallography
(1992, Vol. C, Tables 4.2.6.8 and 6.1.1.1)
;
O O 0.011 0.006
;International Tables for Crystallography
(1992, Vol. C, Tables 4.2.6.8 and 6.1.1.1)
;
Cl Cl 0.148 0.159
;International Tables for Crystallography
(1992, Vol. C, Tables 4.2.6.8 and 6.1.1.1)
;
Zn Zn 0.284 1.430
;International Tables for Crystallography
(1992, Vol. C, Tables 4.2.6.8 and 6.1.1.1)
;

loop_
_geom_angle_atom_site_label_1
_geom_angle_atom_site_label_2
_geom_angle_atom_site_label_3
_geom_angle
_geom_angle_publ_flag
Cl(1) Zn(1) N(1) 177.85(7) y
Cl(1) Zn(1) N(2) 104.47(7) y
Cl(1) Zn(1) N(3) 102.92(7) y
Cl(1) Zn(1) N(4) 102.76(7) y
Cl(1) Zn(1) N(5) 103.04(7) y
N(1) Zn(1) N(2) 77.44(9) y
N(1) Zn(1) N(3) 78.07(9) y
N(1) Zn(1) N(4) 75.30(9) y
N(1) Zn(1) N(5) 75.87(9) y
N(2) Zn(1) N(3) 86.66(10) y
N(2) Zn(1) N(4) 152.68(10) y
N(2) Zn(1) N(5) 90.12(10) y
N(3) Zn(1) N(4) 89.41(10) y
N(3) Zn(1) N(5) 153.82(9) y
N(4) Zn(1) N(5) 81.65(9) y
O(1) Cl(2) O(2) 110.5(2) ?
O(1) Cl(2) O(3) 109.2(2) ?
O(1) Cl(2) O(4) 109.8(2) ?
O(2) Cl(2) O(3) 107.4(2) ?
O(2) Cl(2) O(4) 110.8(2) ?
O(3) Cl(2) O(4) 109.1(2) ?
Zn(1) N(1) C(1) 109.3(2) ?
Zn(1) N(1) C(7) 108.7(2) ?
Zn(1) N(1) C(13) 98.7(2) ?
C(1) N(1) C(7) 112.3(2) ?
C(1) N(1) C(13) 113.1(2) ?
C(7) N(1) C(13) 113.6(2) ?
Zn(1) N(2) C(2) 116.5(2) ?
Zn(1) N(2) C(6) 123.8(2) ?
C(2) N(2) C(6) 119.3(3) ?
Zn(1) N(3) C(8) 116.7(2) ?
Zn(1) N(3) C(12) 124.1(2) ?
C(8) N(3) C(12) 119.1(3) ?
Zn(1) N(4) C(14) 111.5(2) ?
Zn(1) N(4) C(18) 129.7(2) ?
C(14) N(4) C(18) 118.6(3) ?
Zn(1) N(5) C(19) 112.5(2) ?
Zn(1) N(5) C(23) 128.3(2) ?
C(19) N(5) C(23) 119.2(3) ?
N(1) C(1) C(2) 112.6(2) ?
N(2) C(2) C(1) 117.5(3) ?
N(2) C(2) C(3) 122.2(3) ?
C(1) C(2) C(3) 120.3(3) ?
C(2) C(3) C(4) 118.2(3) ?
C(3) C(4) C(5) 119.8(3) ?
C(4) C(5) C(6) 118.9(3) ?
N(2) C(6) C(5) 121.7(3) ?
N(1) C(7) C(8) 113.7(2) ?
N(3) C(8) C(7) 118.3(3) ?
N(3) C(8) C(9) 121.3(3) ?
C(7) C(8) C(9) 120.4(3) ?
C(8) C(9) C(10) 119.0(3) ?
C(9) C(10) C(11) 119.2(3) ?
C(10) C(11) C(12) 118.7(3) ?
N(3) C(12) C(11) 122.7(3) ?
N(1) C(13) C(14) 107.3(2) ?
N(1) C(13) C(19) 108.2(2) ?
C(14) C(13) C(19) 107.2(2) ?
N(4) C(14) C(13) 114.4(2) ?
N(4) C(14) C(15) 122.4(3) ?
C(13) C(14) C(15) 123.3(3) ?
C(14) C(15) C(16) 118.8(3) ?
C(15) C(16) C(17) 118.8(3) ?
C(16) C(17) C(18) 119.1(3) ?
N(4) C(18) C(17) 122.4(3) ?
N(5) C(19) C(13) 115.0(3) ?
N(5) C(19) C(20) 122.5(3) ?
C(13) C(19) C(20) 122.5(3) ?
C(19) C(20) C(21) 118.4(3) ?
C(20) C(21) C(22) 119.1(3) ?
C(21) C(22) C(23) 119.1(3) ?
N(5) C(23) C(22) 121.7(3) ?

loop_
_geom_bond_atom_site_label_1
_geom_bond_atom_site_label_2
_geom_bond_distance
_geom_bond_publ_flag
Zn(1) Cl(1) 2.2546(8) y
Zn(1) N(1) 2.264(2) y
Zn(1) N(2) 2.169(3) y
Zn(1) N(3) 2.143(3) y
Zn(1) N(4) 2.233(3) y
Zn(1) N(5) 2.178(3) y
Cl(2) O(1) 1.429(3) ?
Cl(2) O(2) 1.438(3) ?
Cl(2) O(3) 1.444(3) ?
Cl(2) O(4) 1.438(3) ?
N(1) C(1) 1.471(4) ?
N(1) C(7) 1.479(4) ?
N(1) C(13) 1.487(4) ?
N(2) C(2) 1.339(4) ?
N(2) C(6) 1.349(4) ?
N(3) C(8) 1.338(4) ?
N(3) C(12) 1.353(4) ?
N(4) C(14) 1.353(4) ?
N(4) C(18) 1.334(4) ?
N(5) C(19) 1.344(4) ?
N(5) C(23) 1.337(4) ?
C(1) C(2) 1.523(4) ?
C(2) C(3) 1.380(4) ?
C(3) C(4) 1.400(4) ?
C(4) C(5) 1.368(5) ?
C(5) C(6) 1.388(5) ?
C(7) C(8) 1.513(4) ?
C(8) C(9) 1.392(4) ?
C(9) C(10) 1.389(4) ?
C(10) C(11) 1.388(5) ?
C(11) C(12) 1.363(5) ?
C(13) C(14) 1.523(4) ?
C(13) C(19) 1.525(4) ?
C(14) C(15) 1.387(4) ?
C(15) C(16) 1.400(4) ?
C(16) C(17) 1.379(4) ?
C(17) C(18) 1.399(4) ?
C(19) C(20) 1.385(4) ?
C(20) C(21) 1.402(5) ?
C(21) C(22) 1.379(6) ?
C(22) C(23) 1.400(5) ?

loop_
_geom_contact_atom_site_label_1
_geom_contact_atom_site_label_2
_geom_contact_distance
_geom_contact_site_symmetry_2
Cl(1) O(5) 3.294(3) 4_554
Cl(1) C(16) 3.443(3) 4_454
O(1) C(11) 3.347(4) 3_767
O(1) C(3) 3.360(4) .
O(1) C(10) 3.416(4) 3_767
O(1) C(7) 3.467(4) .
O(1) C(1) 3.508(4) .
O(1) C(9) 3.513(5) .
O(1) C(2) 3.548(4) .
O(1) C(8) 3.595(4) .
O(2) O(5) 2.852(4) .
O(2) C(6) 3.361(4) 2_646
O(2) C(3) 3.577(5) .
O(3) C(5) 3.189(4) 4_555
O(3) O(3) 3.261(5) 3_757
O(3) C(4) 3.326(4) 4_555
O(3) C(13) 3.399(4) 3_757
O(3) C(5) 3.420(4) 2_646
O(3) C(7) 3.594(4) 3_757
O(4) C(17) 3.281(4) 4_455
O(4) C(18) 3.454(4) 4_455
O(4) C(15) 3.460(4) 3_757
O(4) C(11) 3.559(4) 3_767
O(4) C(13) 3.567(4) 3_757
O(5) C(17) 3.230(4) 1_455
O(5) C(20) 3.241(4) 2_656
O(5) C(21) 3.303(5) 2_656
O(5) C(16) 3.369(4) 1_455
O(5) C(12) 3.494(4) 2_646
C(5) C(7) 3.539(4) 4_454
C(10) C(10) 3.458(8) 3_767

loop_
_geom_torsion_atom_site_label_1
_geom_torsion_atom_site_label_2
_geom_torsion_atom_site_label_3
_geom_torsion_atom_site_label_4
_geom_torsion
Zn(1) N(1) C(1) C(2) -27.5(3)
Zn(1) N(1) C(7) C(8) 23.1(3)
Zn(1) N(1) C(13) C(14) 59.5(2)
Zn(1) N(1) C(13) C(19) -55.9(2)
Zn(1) N(2) C(2) C(1) -10.8(3)
Zn(1) N(2) C(2) C(3) 172.0(2)
Zn(1) N(2) C(6) C(5) -172.8(2)
Zn(1) N(3) C(8) C(7) 3.3(3)
Zn(1) N(3) C(8) C(9) -177.9(2)
Zn(1) N(3) C(12) C(11) 178.9(3)
Zn(1) N(4) C(14) C(13) 6.8(3)
Zn(1) N(4) C(14) C(15) -173.5(2)
Zn(1) N(4) C(18) C(17) 173.6(2)
Zn(1) N(5) C(19) C(13) -1.5(3)
Zn(1) N(5) C(19) C(20) -178.9(2)
Zn(1) N(5) C(23) C(22) 179.7(3)
Cl(1) Zn(1) N(1) C(1) -135.0(10)
Cl(1) Zn(1) N(1) C(7) 101.0(10)
Cl(1) Zn(1) N(1) C(13) -17.0(10)
Cl(1) Zn(1) N(2) C(2) 175.2(2)
Cl(1) Zn(1) N(2) C(6) -13.0(2)
Cl(1) Zn(1) N(3) C(8) -170.5(2)
Cl(1) Zn(1) N(3) C(12) 12.5(3)
Cl(1) Zn(1) N(4) C(14) -158.0(2)
Cl(1) Zn(1) N(4) C(18) 26.5(3)
Cl(1) Zn(1) N(5) C(19) 154.2(2)
Cl(1) Zn(1) N(5) C(23) -24.5(3)
N(1) Zn(1) N(2) C(2) -3.8(2)
N(1) Zn(1) N(2) C(6) 168.1(3)
N(1) Zn(1) N(3) C(8) 7.6(2)
N(1) Zn(1) N(3) C(12) -169.4(3)
N(1) Zn(1) N(4) C(14) 21.0(2)
N(1) Zn(1) N(4) C(18) -154.4(3)
N(1) Zn(1) N(5) C(19) -23.9(2)
N(1) Zn(1) N(5) C(23) 157.4(3)
N(1) C(1) C(2) N(2) 26.6(4)
N(1) C(1) C(2) C(3) -156.1(3)
N(1) C(7) C(8) N(3) -18.8(4)
N(1) C(7) C(8) C(9) 162.5(3)
N(1) C(13) C(14) N(4) -47.7(3)
N(1) C(13) C(14) C(15) 132.6(3)
N(1) C(13) C(19) N(5) 42.1(3)
N(1) C(13) C(19) C(20) -140.5(3)
N(2) Zn(1) N(1) C(1) 17.3(2)
N(2) Zn(1) N(1) C(7) -105.7(2)
N(2) Zn(1) N(1) C(13) 135.6(2)
N(2) Zn(1) N(3) C(8) 85.4(2)
N(2) Zn(1) N(3) C(12) -91.6(3)
N(2) Zn(1) N(4) C(14) 17.3(3)
N(2) Zn(1) N(4) C(18) -158.1(3)
N(2) Zn(1) N(5) C(19) -100.9(2)
N(2) Zn(1) N(5) C(23) 80.4(3)
N(2) C(2) C(3) C(4) 1.0(5)
N(2) C(6) C(5) C(4) 1.7(5)
N(3) Zn(1) N(1) C(1) 106.5(2)
N(3) Zn(1) N(1) C(7) -16.5(2)
N(3) Zn(1) N(1) C(13) -135.2(2)
N(3) Zn(1) N(2) C(2) -82.3(2)
N(3) Zn(1) N(2) C(6) 89.5(2)
N(3) Zn(1) N(4) C(14) 98.9(2)
N(3) Zn(1) N(4) C(18) -76.6(3)
N(3) Zn(1) N(5) C(19) -18.2(3)
N(3) Zn(1) N(5) C(23) 163.0(3)
N(3) C(8) C(9) C(10) -1.2(5)
N(3) C(12) C(11) C(10) -1.1(6)
N(4) Zn(1) N(1) C(1) -161.0(2)
N(4) Zn(1) N(1) C(7) 76.0(2)
N(4) Zn(1) N(1) C(13) -42.6(2)
N(4) Zn(1) N(2) C(2) -0.1(4)
N(4) Zn(1) N(2) C(6) 171.7(2)
N(4) Zn(1) N(3) C(8) -67.5(2)
N(4) Zn(1) N(3) C(12) 115.5(3)
N(4) Zn(1) N(5) C(19) 53.0(2)
N(4) Zn(1) N(5) C(23) -125.8(3)
N(4) C(14) C(13) C(19) 68.3(3)
N(4) C(14) C(15) C(16) -1.1(4)
N(4) C(18) C(17) C(16) -0.8(5)
N(5) Zn(1) N(1) C(1) -76.1(2)
N(5) Zn(1) N(1) C(7) 161.0(2)
N(5) Zn(1) N(1) C(13) 42.3(2)
N(5) Zn(1) N(2) C(2) 71.7(2)
N(5) Zn(1) N(2) C(6) -116.5(2)
N(5) Zn(1) N(3) C(8) 2.0(4)
N(5) Zn(1) N(3) C(12) -175.0(2)
N(5) Zn(1) N(4) C(14) -56.5(2)
N(5) Zn(1) N(4) C(18) 128.1(3)
N(5) C(19) C(13) C(14) -73.4(3)
N(5) C(19) C(20) C(21) -0.9(5)
N(5) C(23) C(22) C(21) -1.1(5)
C(1) N(1) C(7) C(8) -98.1(3)
C(1) N(1) C(13) C(14) 175.0(2)
C(1) N(1) C(13) C(19) 59.6(3)
C(1) C(2) N(2) C(6) 177.0(3)
C(1) C(2) C(3) C(4) -176.1(3)
C(2) N(2) C(6) C(5) -1.2(4)
C(2) C(1) N(1) C(7) 93.3(3)
C(2) C(1) N(1) C(13) -136.5(2)
C(2) C(3) C(4) C(5) -0.4(5)
C(3) C(2) N(2) C(6) -0.2(5)
C(3) C(4) C(5) C(6) -0.9(5)
C(7) N(1) C(13) C(14) -55.4(3)
C(7) N(1) C(13) C(19) -170.8(2)
C(7) C(8) N(3) C(12) -179.5(3)
C(7) C(8) C(9) C(10) 177.5(3)
C(8) N(3) C(12) C(11) 1.9(5)
C(8) C(7) N(1) C(13) 131.9(3)
C(8) C(9) C(10) C(11) 2.0(6)
C(9) C(8) N(3) C(12) -0.7(5)
C(9) C(10) C(11) C(12) -0.9(6)
C(13) C(14) N(4) C(18) -177.2(3)
C(13) C(14) C(15) C(16) 178.6(3)
C(13) C(19) N(5) C(23) 177.4(3)
C(13) C(19) C(20) C(21) -178.1(3)
C(14) N(4) C(18) C(17) -1.6(5)
C(14) C(13) C(19) C(20) 104.1(3)
C(14) C(15) C(16) C(17) -1.3(5)
C(15) C(14) N(4) C(18) 2.5(4)
C(15) C(14) C(13) C(19) -111.4(3)
C(15) C(16) C(17) C(18) 2.2(5)
C(19) N(5) C(23) C(22) 1.0(5)
C(19) C(20) C(21) C(22) 0.8(5)
C(20) C(19) N(5) C(23) 0.0(4)
C(20) C(21) C(22) C(23) 0.1(6)
C(20) C(21) C(22) C(23) 0.1(6)
